data_7215779
loop_
_publ_author_name
'Yu, Tanlai'
'Shen, Junju'
'Fu, Yangbo'
'Fu, Yunlong'

_publ_section_title
;
 Solvent-cooperatively directed iodoargentate hybrids: Structures and
 optical properties
;
_journal_issue 24
_journal_name_full CrystEngComm
_journal_page_first 5280
_journal_paper_doi 10.1039/c3ce42579g
_journal_volume 16
_journal_year 2014
_chemical_formula_sum 'C20 H56 Ag4 I12 N8'
_chemical_formula_weight 2363.01
_chemical_name_systematic
; 
 ? 
;
_space_group_IT_number 61
_symmetry_cell_setting orthorhombic
_symmetry_space_group_name_Hall '-P 2ac 2ab'
_symmetry_space_group_name_H-M 'P b c a'
_atom_sites_solution_hydrogens geom
_atom_sites_solution_primary direct
_atom_sites_solution_secondary difmap
_audit_creation_method SHELXL-97
_cell_angle_alpha 90.00
_cell_angle_beta 90.00
_cell_angle_gamma 90.00
_cell_formula_units_Z 4
_cell_length_a 14.3171(3)
_cell_length_b 17.6113(3)
_cell_length_c 20.4106(3)
_cell_measurement_reflns_used 5446
_cell_measurement_temperature 293(2)
_cell_measurement_theta_max 28.1670
_cell_measurement_theta_min 3.2310
_cell_volume 5146.38(16)
_computing_structure_refinement 'SHELXL-97 (Sheldrick, 1997)'
_computing_structure_solution 'SHELXS-97 (Sheldrick, 1990)'
_diffrn_ambient_temperature 293(2)
_diffrn_detector_area_resol_mean 16.0710
_diffrn_measured_fraction_theta_full 0.999
_diffrn_measured_fraction_theta_max 0.999
_diffrn_measurement_device_type 'Xcalibur, Eos, Gemini'
_diffrn_measurement_method '\w scans'
_diffrn_radiation_monochromator graphite
_diffrn_radiation_source 'fine-focus sealed tube'
_diffrn_radiation_type MoK\a
_diffrn_radiation_wavelength 0.71073
_diffrn_reflns_av_R_equivalents 0.0303
_diffrn_reflns_av_sigmaI/netI 0.0366
_diffrn_reflns_limit_h_max 17
_diffrn_reflns_limit_h_min -12
_diffrn_reflns_limit_k_max 14
_diffrn_reflns_limit_k_min -21
_diffrn_reflns_limit_l_max 25
_diffrn_reflns_limit_l_min -20
_diffrn_reflns_number 13933
_diffrn_reflns_theta_full 26.00
_diffrn_reflns_theta_max 26.00
_diffrn_reflns_theta_min 2.71
_exptl_absorpt_coefficient_mu 8.722
_exptl_absorpt_correction_T_max 0.7798
_exptl_absorpt_correction_T_min 0.2744
_exptl_absorpt_correction_type multi-scan
_exptl_absorpt_process_details
;
CrysAlisPro, Agilent Technologies,
Version 1.171.36.28 (release 01-02-2013 CrysAlis171 .NET)
(compiled Feb  1 2013,16:14:44)
Empirical absorption correction using spherical harmonics,
 implemented in SCALE3 ABSPACK scaling algorithm.
;
_exptl_crystal_colour yellow
_exptl_crystal_density_diffrn 3.050
_exptl_crystal_density_method 'not measured'
_exptl_crystal_description plate
_exptl_crystal_F_000 4224
_exptl_crystal_size_max 0.20
_exptl_crystal_size_mid 0.11
_exptl_crystal_size_min 0.03
_refine_diff_density_max 3.177
_refine_diff_density_min -2.215
_refine_diff_density_rms 0.221
_refine_ls_extinction_method none
_refine_ls_goodness_of_fit_ref 1.043
_refine_ls_hydrogen_treatment mixed
_refine_ls_matrix_type full
_refine_ls_number_parameters 205
_refine_ls_number_reflns 5051
_refine_ls_number_restraints 134
_refine_ls_restrained_S_all 1.042
_refine_ls_R_factor_all 0.0484
_refine_ls_R_factor_gt 0.0361
_refine_ls_shift/su_max 0.001
_refine_ls_shift/su_mean 0.000
_refine_ls_structure_factor_coef Fsqd
_refine_ls_weighting_details 'calc w=1/[\s^2^(Fo^2^)+(0.0347P)^2^+11.3412P] where P=(Fo^2^+2Fc^2^)/3'
_refine_ls_weighting_scheme calc
_refine_ls_wR_factor_gt 0.0785
_refine_ls_wR_factor_ref 0.0852
_reflns_number_gt 4095
_reflns_number_total 5051
_reflns_threshold_expression >2sigma(I)
_cod_data_source_file c3ce42579g2.cif
_cod_data_source_block C20H56N8Ag4I12
_cod_depositor_comments 'Adding full bibliography for 7215779--7215785.cif.'
_cod_original_sg_symbol_H-M Pbca
_cod_database_code 7215779

loop_
_symmetry_equiv_pos_as_xyz
'x, y, z'
'-x+1/2, -y, z+1/2'
'-x, y+1/2, -z+1/2'
'x+1/2, -y+1/2, -z'
'-x, -y, -z'
'x-1/2, y, -z-1/2'
'x, -y-1/2, z-1/2'
'-x-1/2, y-1/2, z'

loop_
_atom_site_label
_atom_site_type_symbol
_atom_site_fract_x
_atom_site_fract_y
_atom_site_fract_z
_atom_site_U_iso_or_equiv
_atom_site_adp_type
_atom_site_occupancy
_atom_site_symmetry_multiplicity
_atom_site_calc_flag
_atom_site_refinement_flags
Ag1 Ag 0.60364(5) 0.52188(4) 0.64856(3) 0.04612(17) Uani 1 1 d .
Ag2 Ag 0.59722(6) 0.71609(4) 0.41744(3) 0.0570(2) Uani 1 1 d U
I1 I 0.53973(4) 0.61796(3) 0.75099(2) 0.03687(14) Uani 1 1 d .
I2 I 0.79502(4) 0.49761(3) 0.64658(2) 0.03672(14) Uani 1 1 d .
I3 I 0.55771(4) 0.61046(3) 0.53308(2) 0.03497(13) Uani 1 1 d .
I4 I 0.52454(4) 0.85516(3) 0.46103(2) 0.03209(13) Uani 1 1 d .
I5 I 0.49790(4) 0.61965(3) 0.32906(2) 0.03881(15) Uani 1 1 d .
I6 I 0.78681(4) 0.74012(3) 0.39526(2) 0.03678(14) Uani 1 1 d .
N1 N 0.1538(4) 0.4992(3) 0.6161(3) 0.0241(12) Uani 1 1 d D
N2 N 0.3485(5) 0.5309(4) 0.5918(3) 0.0417(16) Uani 1 1 d .
H2A H 0.3943 0.5653 0.5863 0.050 Uiso 1 1 calc RU
H2B H 0.3739 0.4844 0.5880 0.050 Uiso 1 1 calc RU
N3 N 0.1582(5) 0.7440(3) 0.3502(2) 0.0298(14) Uani 1 1 d .
H3C H 0.1402 0.7936 0.3510 0.036 Uiso 1 1 calc RU
N4 N 0.3532(4) 0.7846(3) 0.3520(2) 0.0331(14) Uani 1 1 d .
H4A H 0.3939 0.8235 0.3529 0.040 Uiso 1 1 calc RU
H4B H 0.3863 0.7411 0.3513 0.040 Uiso 1 1 calc RU
C1 C 0.1960(6) 0.4872(4) 0.5498(3) 0.0322(17) Uani 1 1 d .
H1A H 0.1491 0.4953 0.5163 0.039 Uiso 1 1 calc RU
H1B H 0.2183 0.4353 0.5460 0.039 Uiso 1 1 calc RU
C2 C 0.2762(6) 0.5415(4) 0.5396(3) 0.0367(19) Uani 1 1 d .
H2C H 0.3041 0.5328 0.4969 0.044 Uiso 1 1 calc RU
H2D H 0.2532 0.5933 0.5407 0.044 Uiso 1 1 calc RU
C3 C 0.3076(6) 0.5397(4) 0.6590(3) 0.0375(19) Uani 1 1 d .
H3A H 0.2872 0.5917 0.6653 0.045 Uiso 1 1 calc RU
H3B H 0.3548 0.5285 0.6917 0.045 Uiso 1 1 calc RU
C4 C 0.2254(5) 0.4866(4) 0.6679(3) 0.0293(16) Uani 1 1 d .
H4C H 0.2469 0.4344 0.6661 0.035 Uiso 1 1 calc RU
H4D H 0.1975 0.4949 0.7106 0.035 Uiso 1 1 calc RU
C5 C 0.0705(6) 0.4498(4) 0.6259(4) 0.0384(18) Uani 1 1 d .
H5A H 0.0444 0.4591 0.6685 0.058 Uiso 1 1 calc RU
H5B H 0.0887 0.3975 0.6226 0.058 Uiso 1 1 calc RU
H5C H 0.0247 0.4610 0.5930 0.058 Uiso 1 1 calc RU
C6 C 0.2175(6) 0.7330(4) 0.2905(3) 0.040(2) Uani 1 1 d .
H6A H 0.2430 0.6820 0.2901 0.048 Uiso 1 1 calc RU
H6B H 0.1799 0.7396 0.2514 0.048 Uiso 1 1 calc RU
C7 C 0.2953(5) 0.7898(4) 0.2910(3) 0.0333(17) Uani 1 1 d .
H7A H 0.2693 0.8405 0.2875 0.040 Uiso 1 1 calc RU
H7B H 0.3350 0.7813 0.2531 0.040 Uiso 1 1 calc RU
C8 C 0.2941(5) 0.7866(4) 0.4128(3) 0.0318(17) Uani 1 1 d .
H8A H 0.3329 0.7760 0.4506 0.038 Uiso 1 1 calc RU
H8B H 0.2679 0.8370 0.4180 0.038 Uiso 1 1 calc RU
C9 C 0.2168(6) 0.7301(4) 0.4098(3) 0.0342(18) Uani 1 1 d .
H9A H 0.1785 0.7342 0.4488 0.041 Uiso 1 1 calc RU
H9B H 0.2426 0.6792 0.4082 0.041 Uiso 1 1 calc RU
C10 C 0.0726(6) 0.6972(4) 0.3496(3) 0.0377(18) Uani 1 1 d .
H10A H 0.0313 0.7140 0.3837 0.057 Uiso 1 1 calc RU
H10B H 0.0888 0.6450 0.3567 0.057 Uiso 1 1 calc RU
H10C H 0.0420 0.7024 0.3079 0.057 Uiso 1 1 calc RU
H1 H 0.130(5) 0.545(2) 0.620(3) 0.045(3) Uiso 1 1 d DU

loop_
_atom_site_aniso_label
_atom_site_aniso_U_11
_atom_site_aniso_U_22
_atom_site_aniso_U_33
_atom_site_aniso_U_23
_atom_site_aniso_U_13
_atom_site_aniso_U_12
Ag1 0.0390(4) 0.0514(4) 0.0479(3) -0.0001(3) 0.0020(3) 0.0034(3)
Ag2 0.0493(5) 0.0508(4) 0.0709(4) -0.0140(3) -0.0024(4) -0.0028(3)
I1 0.0383(3) 0.0345(2) 0.0377(3) 0.00088(19) 0.0106(2) 0.0035(2)
I2 0.0325(3) 0.0357(2) 0.0420(3) -0.00176(19) 0.0014(2) 0.0058(2)
I3 0.0366(3) 0.0353(2) 0.0330(2) 0.00739(18) 0.0017(2) -0.0056(2)
I4 0.0318(3) 0.0316(2) 0.0329(2) 0.00012(18) -0.0020(2) -0.0038(2)
I5 0.0492(4) 0.0293(2) 0.0380(3) -0.00109(18) -0.0061(3) -0.0049(2)
I6 0.0393(3) 0.0329(2) 0.0381(3) 0.00128(19) 0.0029(2) 0.0034(2)
N1 0.018(3) 0.024(3) 0.030(3) -0.005(2) -0.001(3) 0.002(2)
N2 0.030(4) 0.042(3) 0.052(4) 0.008(3) 0.007(3) -0.003(3)
N3 0.032(4) 0.026(3) 0.032(3) 0.001(2) -0.001(3) -0.001(3)
N4 0.023(4) 0.042(3) 0.034(3) -0.006(2) 0.004(3) -0.008(3)
C1 0.037(5) 0.031(3) 0.028(3) -0.004(3) 0.003(3) 0.003(3)
C2 0.042(5) 0.037(4) 0.031(4) 0.005(3) 0.005(4) -0.001(4)
C3 0.039(5) 0.032(4) 0.041(4) 0.001(3) -0.013(4) -0.005(4)
C4 0.027(4) 0.034(3) 0.026(3) -0.002(3) -0.001(3) 0.000(3)
C5 0.031(5) 0.032(4) 0.053(4) -0.005(3) 0.002(4) -0.007(3)
C6 0.044(6) 0.043(4) 0.031(4) -0.008(3) 0.003(4) -0.014(4)
C7 0.025(4) 0.044(4) 0.031(4) 0.005(3) 0.004(3) -0.004(3)
C8 0.029(5) 0.042(4) 0.025(3) -0.010(3) 0.000(3) -0.005(3)
C9 0.036(5) 0.034(4) 0.033(4) -0.004(3) -0.005(4) -0.009(3)
C10 0.031(5) 0.037(4) 0.046(4) 0.001(3) 0.003(4) -0.004(4)

loop_
_atom_type_symbol
_atom_type_description
_atom_type_scat_dispersion_real
_atom_type_scat_dispersion_imag
_atom_type_scat_source
C C 0.0033 0.0016 'International Tables Vol C Tables 4.2.6.8 and 6.1.1.4'
H H 0.0000 0.0000 'International Tables Vol C Tables 4.2.6.8 and 6.1.1.4'
N N 0.0061 0.0033 'International Tables Vol C Tables 4.2.6.8 and 6.1.1.4'
Ag Ag -0.8971 1.1015 'International Tables Vol C Tables 4.2.6.8 and 6.1.1.4'
I I -0.4742 1.8119 'International Tables Vol C Tables 4.2.6.8 and 6.1.1.4'

loop_
_geom_angle_atom_site_label_1
_geom_angle_atom_site_label_2
_geom_angle_atom_site_label_3
_geom_angle
_geom_angle_site_symmetry_3
I2 Ag1 I1 114.88(3) .
I2 Ag1 I3 107.15(3) .
I1 Ag1 I3 101.80(2) .
I2 Ag1 I5 111.25(3) 5_666
I1 Ag1 I5 103.46(2) 5_666
I3 Ag1 I5 118.22(3) 5_666
I6 Ag2 I4 106.28(3) .
I6 Ag2 I5 118.23(3) .
I4 Ag2 I5 122.32(3) .
I6 Ag2 I3 113.47(3) .
I4 Ag2 I3 102.57(3) .
I5 Ag2 I3 91.93(2) .
Ag1 I3 Ag2 155.78(3) .
Ag2 I5 Ag1 131.01(3) 5_666
C5 N1 C4 111.7(5) .
C5 N1 C1 111.3(5) .
C4 N1 C1 110.0(6) .
C5 N1 H1 102(5) .
C4 N1 H1 110(5) .
C1 N1 H1 111(5) .
C2 N2 C3 111.6(6) .
C2 N2 H2A 109.3 .
C3 N2 H2A 109.3 .
C2 N2 H2B 109.3 .
C3 N2 H2B 109.3 .
H2A N2 H2B 108.0 .
C10 N3 C6 113.1(5) .
C10 N3 C9 112.4(5) .
C6 N3 C9 108.8(6) .
C10 N3 H3C 107.5 .
C6 N3 H3C 107.5 .
C9 N3 H3C 107.5 .
C7 N4 C8 111.9(6) .
C7 N4 H4A 109.2 .
C8 N4 H4A 109.2 .
C7 N4 H4B 109.2 .
C8 N4 H4B 109.2 .
H4A N4 H4B 107.9 .
N1 C1 C2 110.0(5) .
N1 C1 H1A 109.7 .
C2 C1 H1A 109.7 .
N1 C1 H1B 109.7 .
C2 C1 H1B 109.7 .
H1A C1 H1B 108.2 .
N2 C2 C1 110.4(5) .
N2 C2 H2C 109.6 .
C1 C2 H2C 109.6 .
N2 C2 H2D 109.6 .
C1 C2 H2D 109.6 .
H2C C2 H2D 108.1 .
N2 C3 C4 110.5(6) .
N2 C3 H3A 109.5 .
C4 C3 H3A 109.5 .
N2 C3 H3B 109.5 .
C4 C3 H3B 109.5 .
H3A C3 H3B 108.1 .
N1 C4 C3 111.0(5) .
N1 C4 H4C 109.4 .
C3 C4 H4C 109.4 .
N1 C4 H4D 109.4 .
C3 C4 H4D 109.4 .
H4C C4 H4D 108.0 .
N1 C5 H5A 109.5 .
N1 C5 H5B 109.5 .
H5A C5 H5B 109.5 .
N1 C5 H5C 109.5 .
H5A C5 H5C 109.5 .
H5B C5 H5C 109.5 .
C7 C6 N3 109.3(5) .
C7 C6 H6A 109.8 .
N3 C6 H6A 109.8 .
C7 C6 H6B 109.8 .
N3 C6 H6B 109.8 .
H6A C6 H6B 108.3 .
C6 C7 N4 112.1(6) .
C6 C7 H7A 109.2 .
N4 C7 H7A 109.2 .
C6 C7 H7B 109.2 .
N4 C7 H7B 109.2 .
H7A C7 H7B 107.9 .
C9 C8 N4 111.7(5) .
C9 C8 H8A 109.3 .
N4 C8 H8A 109.3 .
C9 C8 H8B 109.3 .
N4 C8 H8B 109.3 .
H8A C8 H8B 107.9 .
C8 C9 N3 109.8(6) .
C8 C9 H9A 109.7 .
N3 C9 H9A 109.7 .
C8 C9 H9B 109.7 .
N3 C9 H9B 109.7 .
H9A C9 H9B 108.2 .
N3 C10 H10A 109.5 .
N3 C10 H10B 109.5 .
H10A C10 H10B 109.5 .
N3 C10 H10C 109.5 .
H10A C10 H10C 109.5 .
H10B C10 H10C 109.5 .

loop_
_geom_bond_atom_site_label_1
_geom_bond_atom_site_label_2
_geom_bond_distance
_geom_bond_site_symmetry_2
Ag1 I2 2.7733(9) .
Ag1 I1 2.8411(7) .
Ag1 I3 2.9020(7) .
Ag1 I5 2.9215(8) 5_666
Ag2 I6 2.7842(10) .
Ag2 I4 2.8059(8) .
Ag2 I5 2.8566(8) .
Ag2 I3 3.0580(8) .
I5 Ag1 2.9215(8) 5_666
N1 C5 1.489(9) .
N1 C4 1.489(9) .
N1 C1 1.499(8) .
N1 H1 0.89(2) .
N2 C2 1.498(9) .
N2 C3 1.499(9) .
N2 H2A 0.9000 .
N2 H2B 0.9000 .
N3 C10 1.476(9) .
N3 C6 1.498(9) .
N3 C9 1.499(9) .
N3 H3C 0.9100 .
N4 C7 1.499(8) .
N4 C8 1.502(8) .
N4 H4A 0.9000 .
N4 H4B 0.9000 .
C1 C2 1.510(10) .
C1 H1A 0.9700 .
C1 H1B 0.9700 .
C2 H2C 0.9700 .
C2 H2D 0.9700 .
C3 C4 1.514(10) .
C3 H3A 0.9700 .
C3 H3B 0.9700 .
C4 H4C 0.9700 .
C4 H4D 0.9700 .
C5 H5A 0.9600 .
C5 H5B 0.9600 .
C5 H5C 0.9600 .
C6 C7 1.497(10) .
C6 H6A 0.9700 .
C6 H6B 0.9700 .
C7 H7A 0.9700 .
C7 H7B 0.9700 .
C8 C9 1.489(9) .
C8 H8A 0.9700 .
C8 H8B 0.9700 .
C9 H9A 0.9700 .
C9 H9B 0.9700 .
C10 H10A 0.9600 .
C10 H10B 0.9600 .
C10 H10C 0.9600 .
